data_7243768
loop_
_publ_author_name
'Okayasu, Misaki'
'Kikkawa, Shoko'
'Hikawa, Hidemasa'
'Azumaya, Isao'

_publ_section_title
;
 Relationship between crystal shape and unit cell shape: crystal shape
 modification via co-crystallization toward SXRD-suitable crystals
;
_journal_issue 44
_journal_name_full CrystEngComm
_journal_page_first 7760
_journal_page_last 7770
_journal_paper_doi 10.1039/D1CE00897H
_journal_volume 23
_journal_year 2021
_chemical_formula_moiety 'C13 H12 F N O2 S'
_chemical_formula_sum 'C13 H12 F N O2 S'
_chemical_formula_weight 265.30
_space_group_crystal_system monoclinic
_space_group_IT_number 14
_space_group_name_Hall '-P 2yn'
_space_group_name_H-M_alt 'P 1 21/n 1'
_atom_sites_solution_hydrogens geom
_atom_sites_solution_primary direct
_atom_sites_solution_secondary difmap
_audit_update_record
;
2021-06-02 deposited with the CCDC.	2021-10-28 downloaded from the CCDC.
;
_cell_angle_alpha 90.0000
_cell_angle_beta 95.764(5)
_cell_angle_gamma 90.0000
_cell_formula_units_Z 4
_cell_length_a 9.1750(5)
_cell_length_b 5.9502(3)
_cell_length_c 22.5000(13)
_cell_measurement_reflns_used 5861
_cell_measurement_temperature 93
_cell_measurement_theta_max 29.45
_cell_measurement_theta_min 3.35
_cell_volume 1222.13(12)
_computing_cell_refinement 'CrysAlisPro 1.171.38.43 (Rigaku OD, 2015)'
_computing_data_collection 'CrysAlisPro 1.171.38.43 (Rigaku OD, 2015)'
_computing_data_reduction 'CrysAlisPro 1.171.38.43 (Rigaku OD, 2015)'
_computing_molecular_graphics 'CrystalStructure 4.3'
_computing_publication_material 'CrystalStructure 4.3 (Rigaku, 2019)'
_computing_structure_refinement 'SHELXL Version 2018/3 (Sheldrick, 2008)'
_computing_structure_solution 'SHELXT Version 2018/2 (Sheldrick, 2014)'
_diffrn_ambient_temperature 93
_diffrn_detector_area_resol_mean 5.811
_diffrn_measured_fraction_theta_full 0.999
_diffrn_measured_fraction_theta_max 0.998
_diffrn_measurement_device_type 'Rigaku XtaLAB P200'
_diffrn_measurement_method \w
_diffrn_radiation_type 'Mo K\a'
_diffrn_radiation_wavelength 0.71073
_diffrn_reflns_av_R_equivalents 0.1129
_diffrn_reflns_av_unetI/netI 0.0937
_diffrn_reflns_Laue_measured_fraction_full 0.999
_diffrn_reflns_Laue_measured_fraction_max 0.998
_diffrn_reflns_limit_h_max 11
_diffrn_reflns_limit_h_min -10
_diffrn_reflns_limit_k_max 7
_diffrn_reflns_limit_k_min -7
_diffrn_reflns_limit_l_max 29
_diffrn_reflns_limit_l_min -28
_diffrn_reflns_number 18973
_diffrn_reflns_point_group_measured_fraction_full 0.999
_diffrn_reflns_point_group_measured_fraction_max 0.998
_diffrn_reflns_theta_full 25.242
_diffrn_reflns_theta_max 27.493
_diffrn_reflns_theta_min 3.348
_diffrn_standards_number 0
_exptl_absorpt_coefficient_mu 0.270
_exptl_absorpt_correction_T_max 0.989
_exptl_absorpt_correction_T_min 0.094
_exptl_absorpt_correction_type multi-scan
_exptl_absorpt_process_details
;
CrysAlisPro 1.171.38.43 (Rigaku Oxford Diffraction, 2015)
Empirical absorption correction using spherical harmonics,
 implemented in SCALE3 ABSPACK scaling algorithm.
;
_exptl_crystal_colour colorless
_exptl_crystal_density_diffrn 1.442
_exptl_crystal_density_method 'not measured'
_exptl_crystal_description prism
_exptl_crystal_F_000 552.00
_exptl_crystal_size_max 0.140
_exptl_crystal_size_mid 0.070
_exptl_crystal_size_min 0.040
_refine_diff_density_max 0.56
_refine_diff_density_min -0.53
_refine_ls_extinction_method none
_refine_ls_goodness_of_fit_ref 1.073
_refine_ls_hydrogen_treatment constr
_refine_ls_number_parameters 173
_refine_ls_number_reflns 2796
_refine_ls_number_restraints 0
_refine_ls_R_factor_all 0.0697
_refine_ls_R_factor_gt 0.0510
_refine_ls_shift/su_max 0.000
_refine_ls_structure_factor_coef Fsqd
_refine_ls_weighting_details 'w = 1/[\s^2^(Fo^2^)+(0.0497P)^2^+0.4747P] where P=(Fo^2^+2Fc^2^)/3'
_refine_ls_weighting_scheme calc
_refine_ls_wR_factor_gt 0.1306
_refine_ls_wR_factor_ref 0.1440
_reflns_Friedel_coverage 0.000
_reflns_number_gt 2185
_reflns_number_total 2796
_reflns_threshold_expression F^2^>2.0\s(F^2^)
_cod_data_source_file d1ce00897h2.cif
_cod_data_source_block akt004_2d_s03a15O
_cod_depositor_comments 'Adding full bibliography for 7243759--7243776.cif.'
_cod_database_code 7243768

loop_
_space_group_symop_id
_space_group_symop_operation_xyz
1 +X,+Y,+Z
2 1/2-X,1/2+Y,1/2-Z
3 -X,-Y,-Z
4 -1/2+X,-1/2-Y,-1/2+Z

loop_
_atom_site_label
_atom_site_type_symbol
_atom_site_fract_x
_atom_site_fract_y
_atom_site_fract_z
_atom_site_U_iso_or_equiv
_atom_site_adp_type
_atom_site_occupancy
_atom_site_site_symmetry_order
_atom_site_calc_flag
_atom_site_refinement_flags_posn
_atom_site_refinement_flags_adp
_atom_site_refinement_flags_occupancy
_atom_site_disorder_assembly
_atom_site_disorder_group
S1 S 0.40179(6) 0.82515(8) 0.30307(2) 0.01795(19) Uani 1 1 d . . . . .
F2 F 0.1793(11) 0.1947(11) 0.4937(3) 0.064(3) Uani 0.234(5) 1 d . . P A 2
F1 F 0.3915(2) 0.8556(3) 0.53980(8) 0.0403(7) Uani 0.766(5) 1 d . . P A 1
O1 O 0.39600(16) 1.0426(2) 0.32975(7) 0.0232(4) Uani 1 1 d . . . . .
O2 O 0.36080(18) 0.8012(2) 0.23988(7) 0.0234(4) Uani 1 1 d . . . . .
N1 N 0.2946(2) 0.6531(3) 0.33387(8) 0.0211(4) Uani 1 1 d . . . . .
H1 H 0.228391 0.581051 0.310053 0.025 Uiso 1 1 calc R U . . .
C1 C 0.2986(2) 0.6088(4) 0.39607(9) 0.0187(5) Uani 1 1 d . . . . .
C2 C 0.2423(3) 0.4044(4) 0.41330(10) 0.0253(5) Uani 1 1 d . . . . .
H2 H 0.207782 0.296490 0.384096 0.030 Uiso 1 1 calc R U . . .
C3 C 0.2370(3) 0.3601(4) 0.47333(12) 0.0354(6) Uani 1 1 d . . . . .
H3 H 0.196916 0.221514 0.484902 0.042 Uiso 0.766(5) 1 calc R U P A 1
C4 C 0.2885(3) 0.5116(4) 0.51697(11) 0.0329(6) Uani 1 1 d . . . . .
H4 H 0.285171 0.480217 0.558215 0.040 Uiso 1 1 calc R U . . .
C5 C 0.3443(3) 0.7080(4) 0.49807(11) 0.0302(6) Uani 1 1 d . . . . .
H5 H 0.381388 0.812873 0.527634 0.036 Uiso 0.234(5) 1 calc R U P A 2
C6 C 0.3507(3) 0.7655(4) 0.43901(10) 0.0260(5) Uani 1 1 d . . . . .
H6 H 0.389020 0.906161 0.428085 0.031 Uiso 1 1 calc R U . . .
C7 C 0.5825(2) 0.7221(3) 0.31833(9) 0.0158(4) Uani 1 1 d . . . . .
C8 C 0.6886(2) 0.8631(3) 0.34654(9) 0.0168(5) Uani 1 1 d . . . . .
H8 H 0.662024 1.006637 0.360478 0.020 Uiso 1 1 calc R U . . .
C9 C 0.8346(2) 0.7926(3) 0.35430(10) 0.0197(5) Uani 1 1 d . . . . .
C10 C 0.8682(3) 0.5800(4) 0.33338(10) 0.0218(5) Uani 1 1 d . . . . .
H10 H 0.967117 0.530277 0.337630 0.026 Uiso 1 1 calc R U . . .
C11 C 0.7602(3) 0.4397(3) 0.30648(10) 0.0223(5) Uani 1 1 d . . . . .
H11 H 0.785751 0.294650 0.293241 0.027 Uiso 1 1 calc R U . . .
C12 C 0.6156(2) 0.5089(3) 0.29876(9) 0.0204(5) Uani 1 1 d . . . . .
H12 H 0.541183 0.413125 0.280575 0.024 Uiso 1 1 calc R U . . .
C13 C 0.9520(3) 0.9435(4) 0.38417(12) 0.0307(6) Uani 1 1 d . . . . .
H13A H 0.907784 1.084807 0.395748 0.037 Uiso 1 1 calc R U . . .
H13B H 0.999474 0.868822 0.419814 0.037 Uiso 1 1 calc R U . . .
H13C H 1.025061 0.975104 0.356355 0.037 Uiso 1 1 calc R U . . .

loop_
_atom_site_aniso_label
_atom_site_aniso_U_11
_atom_site_aniso_U_22
_atom_site_aniso_U_33
_atom_site_aniso_U_23
_atom_site_aniso_U_13
_atom_site_aniso_U_12
S1 0.0178(3) 0.0189(3) 0.0169(3) 0.00180(19) 0.0000(2) -0.00144(19)
F2 0.127(8) 0.030(4) 0.038(5) 0.014(3) 0.016(5) -0.028(4)
F1 0.0581(15) 0.0436(12) 0.0187(10) -0.0122(8) 0.0011(9) -0.0194(10)
O1 0.0228(9) 0.0198(8) 0.0264(9) 0.0001(6) -0.0001(6) 0.0041(6)
O2 0.0262(9) 0.0280(9) 0.0152(8) 0.0035(6) -0.0015(6) -0.0028(6)
N1 0.0185(10) 0.0288(10) 0.0158(9) -0.0020(7) 0.0011(7) -0.0077(7)
C1 0.0137(11) 0.0248(11) 0.0176(11) 0.0003(8) 0.0024(8) 0.0027(8)
C2 0.0301(13) 0.0217(11) 0.0243(12) -0.0005(9) 0.0036(10) -0.0001(10)
C3 0.0472(17) 0.0291(13) 0.0313(14) 0.0072(11) 0.0106(12) 0.0002(11)
C4 0.0399(15) 0.0379(14) 0.0218(12) 0.0064(10) 0.0066(11) 0.0039(12)
C5 0.0316(14) 0.0375(14) 0.0212(13) -0.0053(10) 0.0013(10) -0.0011(11)
C6 0.0277(13) 0.0288(12) 0.0216(12) -0.0020(10) 0.0031(10) -0.0067(10)
C7 0.0182(11) 0.0154(10) 0.0144(10) 0.0031(7) 0.0042(8) -0.0010(8)
C8 0.0189(11) 0.0137(9) 0.0181(11) 0.0014(8) 0.0036(8) -0.0009(8)
C9 0.0210(12) 0.0181(10) 0.0202(11) 0.0017(8) 0.0026(9) -0.0010(8)
C10 0.0224(12) 0.0199(11) 0.0241(12) 0.0038(9) 0.0072(9) 0.0054(9)
C11 0.0318(13) 0.0147(10) 0.0215(11) 0.0009(8) 0.0094(9) 0.0035(9)
C12 0.0292(12) 0.0155(10) 0.0172(10) -0.0006(8) 0.0063(9) -0.0070(9)
C13 0.0219(13) 0.0285(13) 0.0407(15) -0.0031(11) -0.0021(10) -0.0013(10)

loop_
_atom_type_symbol
_atom_type_description
_atom_type_scat_dispersion_real
_atom_type_scat_dispersion_imag
_atom_type_scat_source
C C 0.0033 0.0016
;
International Tables for Crystallography
(Vol. C, Tables 4.2.6.8 and 6.1.1.4)
;
H H 0.0000 0.0000
;
International Tables for Crystallography
(Vol. C, Table 6.1.1.4)
;
F F 0.0171 0.0103
;
International Tables for Crystallography
(Vol. C, Tables 4.2.6.8 and 6.1.1.4)
;
N N 0.0061 0.0033
;
International Tables for Crystallography
(Vol. C, Tables 4.2.6.8 and 6.1.1.4)
;
O O 0.0106 0.0060
;
International Tables for Crystallography
(Vol. C, Tables 4.2.6.8 and 6.1.1.4)
;
S S 0.1246 0.1234
;
International Tables for Crystallography
(Vol. C, Tables 4.2.6.8 and 6.1.1.4)
;

loop_
_geom_angle_atom_site_label_1
_geom_angle_atom_site_label_2
_geom_angle_atom_site_label_3
_geom_angle
_geom_angle_site_symmetry_1
_geom_angle_site_symmetry_3
_geom_angle_publ_flag
O1 S1 O2 119.12(9) . . ?
O1 S1 N1 110.01(9) . . ?
O2 S1 N1 104.46(9) . . ?
O1 S1 C7 107.81(9) . . ?
O2 S1 C7 107.70(10) . . ?
N1 S1 C7 107.15(10) . . ?
C1 N1 S1 125.48(15) . . ?
C1 N1 H1 117.3 . . ?
S1 N1 H1 117.3 . . ?
C6 C1 C2 120.2(2) . . ?
C6 C1 N1 122.2(2) . . ?
C2 C1 N1 117.54(19) . . ?
C3 C2 C1 119.3(2) . . ?
C3 C2 H2 120.4 . . ?
C1 C2 H2 120.4 . . ?
F2 C3 C4 112.8(4) . . ?
F2 C3 C2 125.2(4) . . ?
C4 C3 C2 121.8(2) . . ?
C4 C3 H3 119.1 . . ?
C2 C3 H3 119.1 . . ?
C5 C4 C3 116.8(2) . . ?
C5 C4 H4 121.6 . . ?
C3 C4 H4 121.6 . . ?
F1 C5 C4 117.0(2) . . ?
F1 C5 C6 118.4(2) . . ?
C4 C5 C6 124.6(2) . . ?
C4 C5 H5 117.7 . . ?
C6 C5 H5 117.7 . . ?
C5 C6 C1 117.3(2) . . ?
C5 C6 H6 121.4 . . ?
C1 C6 H6 121.4 . . ?
C12 C7 C8 122.1(2) . . ?
C12 C7 S1 119.11(16) . . ?
C8 C7 S1 118.64(16) . . ?
C7 C8 C9 119.62(19) . . ?
C7 C8 H8 120.2 . . ?
C9 C8 H8 120.2 . . ?
C10 C9 C8 118.1(2) . . ?
C10 C9 C13 121.2(2) . . ?
C8 C9 C13 120.63(19) . . ?
C11 C10 C9 121.4(2) . . ?
C11 C10 H10 119.3 . . ?
C9 C10 H10 119.3 . . ?
C12 C11 C10 120.6(2) . . ?
C12 C11 H11 119.7 . . ?
C10 C11 H11 119.7 . . ?
C11 C12 C7 118.1(2) . . ?
C11 C12 H12 121.0 . . ?
C7 C12 H12 121.0 . . ?
C9 C13 H13A 109.5 . . ?
C9 C13 H13B 109.5 . . ?
H13A C13 H13B 109.5 . . ?
C9 C13 H13C 109.5 . . ?
H13A C13 H13C 109.5 . . ?
H13B C13 H13C 109.5 . . ?

loop_
_geom_bond_atom_site_label_1
_geom_bond_atom_site_label_2
_geom_bond_distance
_geom_bond_site_symmetry_2
_geom_bond_publ_flag
S1 O1 1.4297(16) . ?
S1 O2 1.4408(16) . ?
S1 N1 1.6227(19) . ?
S1 C7 1.769(2) . ?
F2 C3 1.228(7) . ?
F1 C5 1.326(3) . ?
N1 C1 1.421(3) . ?
N1 H1 0.8800 . ?
C1 C6 1.392(3) . ?
C1 C2 1.392(3) . ?
C2 C3 1.382(3) . ?
C2 H2 0.9500 . ?
C3 C4 1.381(4) . ?
C3 H3 0.9500 . ?
C4 C5 1.361(3) . ?
C4 H4 0.9500 . ?
C5 C6 1.379(3) . ?
C5 H5 0.9500 . ?
C6 H6 0.9500 . ?
C7 C12 1.387(3) . ?
C7 C8 1.389(3) . ?
C8 C9 1.398(3) . ?
C8 H8 0.9500 . ?
C9 C10 1.395(3) . ?
C9 C13 1.508(3) . ?
C10 C11 1.388(3) . ?
C10 H10 0.9500 . ?
C11 C12 1.383(3) . ?
C11 H11 0.9500 . ?
C12 H12 0.9500 . ?
C13 H13A 0.9800 . ?
C13 H13B 0.9800 . ?
C13 H13C 0.9800 . ?

loop_
_geom_hbond_atom_site_label_D
_geom_hbond_atom_site_label_H
_geom_hbond_atom_site_label_A
_geom_hbond_distance_DH
_geom_hbond_distance_HA
_geom_hbond_distance_DA
_geom_hbond_angle_DHA
_geom_hbond_site_symmetry_A
_geom_hbond_publ_flag
N1 H1 O2 0.88 2.13 2.949(2) 155.3 2_545 yes
C6 H6 O1 0.95 2.36 3.024(3) 126.2 . yes

loop_
_geom_torsion_atom_site_label_1
_geom_torsion_atom_site_label_2
_geom_torsion_atom_site_label_3
_geom_torsion_atom_site_label_4
_geom_torsion
_geom_torsion_site_symmetry_1
_geom_torsion_site_symmetry_2
_geom_torsion_site_symmetry_3
_geom_torsion_site_symmetry_4
_geom_torsion_publ_flag
O1 S1 N1 C1 -54.3(2) . . . . ?
O2 S1 N1 C1 176.71(17) . . . . ?
C7 S1 N1 C1 62.62(19) . . . . ?
S1 N1 C1 C6 26.6(3) . . . . ?
S1 N1 C1 C2 -156.09(17) . . . . ?
C6 C1 C2 C3 0.8(4) . . . . ?
N1 C1 C2 C3 -176.6(2) . . . . ?
C1 C2 C3 F2 173.8(6) . . . . ?
C1 C2 C3 C4 -1.1(4) . . . . ?
F2 C3 C4 C5 -175.1(6) . . . . ?
C2 C3 C4 C5 0.3(4) . . . . ?
C3 C4 C5 F1 178.9(2) . . . . ?
C3 C4 C5 C6 0.9(4) . . . . ?
F1 C5 C6 C1 -179.2(2) . . . . ?
C4 C5 C6 C1 -1.2(4) . . . . ?
C2 C1 C6 C5 0.4(3) . . . . ?
N1 C1 C6 C5 177.5(2) . . . . ?
O1 S1 C7 C12 177.88(15) . . . . ?
O2 S1 C7 C12 -52.39(18) . . . . ?
N1 S1 C7 C12 59.50(18) . . . . ?
O1 S1 C7 C8 -5.83(19) . . . . ?
O2 S1 C7 C8 123.90(16) . . . . ?
N1 S1 C7 C8 -124.21(16) . . . . ?
C12 C7 C8 C9 1.8(3) . . . . ?
S1 C7 C8 C9 -174.36(16) . . . . ?
C7 C8 C9 C10 -0.3(3) . . . . ?
C7 C8 C9 C13 179.3(2) . . . . ?
C8 C9 C10 C11 -1.1(3) . . . . ?
C13 C9 C10 C11 179.3(2) . . . . ?
C9 C10 C11 C12 1.1(3) . . . . ?
C10 C11 C12 C7 0.4(3) . . . . ?
C8 C7 C12 C11 -1.8(3) . . . . ?
S1 C7 C12 C11 174.34(16) . . . . ?
